data_7037003
loop_
_publ_author_name
'Li, Yuxiang'
'Weng, Zhehui'
'Wang, Yanlong'
'Chen, Lanhua'
'Sheng, Daopeng'
'Liu, Yunhai'
'Diwu, Juan'
'Chai, Zhifang'
'Albrecht-Schmitt, Thomas E'
'Wang, Shuao'

_publ_section_title
;
 Centrosymmetric and chiral porous thorium organic frameworks exhibiting
 uncommon thorium coordination environments.
;
_journal_issue 48
_journal_name_full 'Dalton transactions (Cambridge, England : 2003)'
_journal_page_first 20867
_journal_page_last 20873
_journal_paper_doi 10.1039/c5dt03363b
_journal_volume 44
_journal_year 2015
_chemical_absolute_configuration unk
_chemical_formula_moiety Th(C21H12PO7)Cl2
_chemical_formula_sum 'C21 H12 Cl2 O7 P Th'
_chemical_formula_weight 710.22
_chemical_melting_point ?
_chemical_name_common Th(TPO)Cl2
_chemical_name_systematic 'Thorium Caroboxylate'
_space_group_IT_number 18
_symmetry_cell_setting orthorhombic
_symmetry_space_group_name_Hall 'P 2 2ab'
_symmetry_space_group_name_H-M 'P 21 21 2'
_atom_sites_solution_hydrogens geom
_atom_sites_solution_primary direct
_atom_sites_solution_secondary difmap
_audit_creation_method SHELXL-97
_audit_update_record
;
2015-08-28 deposited with the CCDC.
2015-10-26 downloaded from the CCDC.
;
_cell_angle_alpha 90.00
_cell_angle_beta 90.00
_cell_angle_gamma 90.00
_cell_formula_units_Z 4
_cell_length_a 21.735(2)
_cell_length_b 23.205(2)
_cell_length_c 10.5286(10)
_cell_measurement_reflns_used 12083
_cell_measurement_temperature 273(2)
_cell_measurement_theta_max 27.43
_cell_measurement_theta_min 1.99
_cell_volume 5310.2(8)
_computing_cell_refinement 'smart saint'
_computing_data_collection smart
_computing_data_reduction SAINT
_computing_molecular_graphics 'SHELXP-97 (Sheldrick, 1997)'
_computing_publication_material 'SHELXCIF-97 (Sheldrick, 2000)'
_computing_structure_refinement 'SHELXL-97 (Sheldrick, 1997)'
_computing_structure_solution 'SHELXS-97 (Sheldrick, 1990)'
_diffrn_ambient_temperature 273(2)
_diffrn_detector_area_resol_mean 0
_diffrn_measured_fraction_theta_full 0.995
_diffrn_measured_fraction_theta_max 0.995
_diffrn_measurement_device_type 'BRUKER apex II'
_diffrn_measurement_method '0.5 wide w/ exposures'
_diffrn_radiation_monochromator graphite
_diffrn_radiation_source 'fine-focus sealed tube'
_diffrn_radiation_type MoK\a
_diffrn_radiation_wavelength 0.71073
_diffrn_reflns_av_R_equivalents 0.0460
_diffrn_reflns_av_sigmaI/netI 0.0612
_diffrn_reflns_limit_h_max 28
_diffrn_reflns_limit_h_min -28
_diffrn_reflns_limit_k_max 30
_diffrn_reflns_limit_k_min -29
_diffrn_reflns_limit_l_max 13
_diffrn_reflns_limit_l_min -11
_diffrn_reflns_number 34916
_diffrn_reflns_theta_full 27.43
_diffrn_reflns_theta_max 27.43
_diffrn_reflns_theta_min 1.99
_exptl_absorpt_coefficient_mu 2.956
_exptl_absorpt_correction_T_max 0.863
_exptl_absorpt_correction_T_min 0.498
_exptl_absorpt_correction_type numerical
_exptl_absorpt_process_details SHELTXPREP
_exptl_crystal_colour colourless
_exptl_crystal_density_diffrn 0.888
_exptl_crystal_density_method 'not measured'
_exptl_crystal_description prism
_exptl_crystal_F_000 1332
_exptl_crystal_size_max 0.075
_exptl_crystal_size_mid 0.03
_exptl_crystal_size_min 0.03
_refine_diff_density_max 2.341
_refine_diff_density_min -2.641
_refine_diff_density_rms 0.237
_refine_ls_abs_structure_details 'Flack H D (1983), Acta Cryst. A39, 876-881'
_refine_ls_abs_structure_Flack 0.470(14)
_refine_ls_extinction_method none
_refine_ls_goodness_of_fit_ref 1.095
_refine_ls_hydrogen_treatment mixed
_refine_ls_matrix_type full
_refine_ls_number_parameters 289
_refine_ls_number_reflns 12083
_refine_ls_number_restraints 0
_refine_ls_restrained_S_all 1.095
_refine_ls_R_factor_all 0.0793
_refine_ls_R_factor_gt 0.0632
_refine_ls_shift/su_max 0.001
_refine_ls_shift/su_mean 0.000
_refine_ls_structure_factor_coef Fsqd
_refine_ls_weighting_details 'calc w=1/[\s^2^(Fo^2^)+(0.1264P)^2^+8.5658P] where P=(Fo^2^+2Fc^2^)/3'
_refine_ls_weighting_scheme calc
_refine_ls_wR_factor_gt 0.1810
_refine_ls_wR_factor_ref 0.1956
_reflns_number_gt 10319
_reflns_number_total 12083
_reflns_threshold_expression >2sigma(I)
_cod_data_source_file c5dt03363b2.cif
_cod_data_source_block a
_cod_depositor_comments
;
The following automatic conversions were performed:

'_chemical_melting_point' value 'N/A' was changed to '?' - the value
is undefined or not given.

'_chemical_absolute_configuration' value 'unk ' changed to 'unk'
according to
/usr/data/users/saulius/crontab/automatic-downloads/rss-feeds/RSC/lib/dictionaries/cif_core.dic
dictionary named 'cif_core.dic' version 2.4.2 from 2011-04-26.

Automatic conversion script
Id: cif_fix_values 3271 2015-04-21 07:52:19Z andrius 

 Adding full bibliography for 7037002--7037003.cif.
;
_cod_original_cell_volume 5310.4(9)
_cod_original_sg_symbol_H-M P2(1)2(1)2
_cod_database_code 7037003

loop_
_symmetry_equiv_pos_as_xyz
'x, y, z'
'-x, -y, z'
'-x+1/2, y+1/2, -z'
'x+1/2, -y+1/2, -z'

loop_
_atom_site_label
_atom_site_type_symbol
_atom_site_fract_x
_atom_site_fract_y
_atom_site_fract_z
_atom_site_U_iso_or_equiv
_atom_site_adp_type
_atom_site_occupancy
_atom_site_symmetry_multiplicity
_atom_site_calc_flag
_atom_site_refinement_flags
Th1 Th 0.031610(15) 0.282680(16) 1.01490(3) 0.03072(12) Uani 1 1 d .
P1 P -0.09407(11) 0.34976(12) 0.8066(2) 0.0299(5) Uani 1 1 d .
O1 O -0.0508(3) 0.3158(3) 0.8868(7) 0.0365(17) Uani 1 1 d .
C4 C -0.0361(5) 0.3255(5) 0.3936(9) 0.035(2) Uani 1 1 d .
C9 C -0.0844(5) 0.4401(5) 0.9748(11) 0.041(2) Uani 1 1 d .
H9A H -0.0841 0.4116 1.0370 0.049 Uiso 1 1 calc R
C1 C -0.0743(5) 0.3411(5) 0.6416(9) 0.035(2) Uani 1 1 d .
C3 C -0.0928(6) 0.3432(6) 0.4177(11) 0.049(3) Uani 1 1 d .
H3A H -0.1189 0.3518 0.3503 0.059 Uiso 1 1 calc R
C10 C -0.0787(5) 0.4963(5) 1.0077(11) 0.047(3) Uani 1 1 d .
H10A H -0.0752 0.5065 1.0929 0.057 Uiso 1 1 calc R
C2 C -0.1149(5) 0.3492(6) 0.5436(10) 0.046(3) Uani 1 1 d .
H2A H -0.1558 0.3583 0.5593 0.055 Uiso 1 1 calc R
C6 C -0.0133(5) 0.3277(8) 0.6150(11) 0.061(4) Uani 1 1 d .
H6A H 0.0150 0.3237 0.6806 0.073 Uiso 1 1 calc R
C5 C 0.0046(5) 0.3207(8) 0.4936(12) 0.068(4) Uani 1 1 d .
H5A H 0.0456 0.3123 0.4766 0.081 Uiso 1 1 calc R
C8 C -0.0908(4) 0.4251(5) 0.8460(10) 0.032(2) Uani 1 1 d .
C14 C -0.0674(4) 0.6018(5) 0.9513(9) 0.034(2) Uani 1 1 d .
C11 C -0.0780(4) 0.5395(5) 0.9131(10) 0.034(2) Uani 1 1 d .
O3 O -0.0508(3) 0.6129(3) 1.0625(8) 0.0421(19) Uani 1 1 d .
O2 O -0.0735(3) 0.6416(4) 0.8684(7) 0.0424(19) Uani 1 1 d .
Cl1 Cl 0.0680(2) 0.2228(2) 0.8020(4) 0.0827(12) Uani 1 1 d .
Cl2 Cl -0.04615(17) 0.19135(17) 1.0553(5) 0.0794(13) Uani 1 1 d .
O4 O -0.0506(3) 0.3218(4) 0.1674(7) 0.0374(18) Uani 1 1 d .
C7 C -0.0158(5) 0.3129(5) 0.2641(10) 0.037(2) Uani 1 1 d .
C12 C -0.0875(6) 0.5255(5) 0.7884(11) 0.047(3) Uani 1 1 d .
H12A H -0.0903 0.5541 0.7269 0.056 Uiso 1 1 calc R
C16 C -0.2217(5) 0.3576(5) 0.8037(12) 0.044(3) Uani 1 1 d .
H16A H -0.2162 0.3940 0.7686 0.053 Uiso 1 1 calc R
C13 C -0.0930(6) 0.4675(5) 0.7547(11) 0.048(3) Uani 1 1 d .
H13A H -0.0983 0.4575 0.6698 0.058 Uiso 1 1 calc R
C15 C -0.1708(4) 0.3246(5) 0.8325(10) 0.035(2) Uani 1 1 d .
O5 O 0.0388(3) 0.2934(4) 0.2480(6) 0.0447(19) Uani 1 1 d .
C18 C -0.2872(5) 0.2827(6) 0.8812(10) 0.039(2) Uani 1 1 d .
C17 C -0.2810(5) 0.3375(5) 0.8259(11) 0.044(3) Uani 1 1 d .
H17A H -0.3153 0.3595 0.8049 0.053 Uiso 1 1 calc R
C21 C -0.3519(5) 0.2601(5) 0.9103(10) 0.038(2) Uani 1 1 d .
C19 C -0.2367(5) 0.2519(6) 0.9183(16) 0.054(4) Uani 1 1 d .
H19A H -0.2417 0.2176 0.9625 0.065 Uiso 1 1 calc R
O6 O -0.3545(3) 0.2101(4) 0.9573(8) 0.0468(19) Uani 1 1 d .
O7 O -0.3962(3) 0.2936(4) 0.8992(8) 0.048(2) Uani 1 1 d .
C20 C -0.1780(6) 0.2718(6) 0.8901(15) 0.058(4) Uani 1 1 d .
H20A H -0.1437 0.2496 0.9101 0.069 Uiso 1 1 calc R

loop_
_atom_site_aniso_label
_atom_site_aniso_U_11
_atom_site_aniso_U_22
_atom_site_aniso_U_33
_atom_site_aniso_U_23
_atom_site_aniso_U_13
_atom_site_aniso_U_12
Th1 0.02711(17) 0.0434(2) 0.02166(16) 0.00223(14) 0.00101(12) 0.00592(15)
P1 0.0234(11) 0.0426(14) 0.0237(11) -0.0013(10) -0.0002(9) -0.0025(11)
O1 0.032(4) 0.052(5) 0.025(3) -0.003(3) -0.001(3) -0.002(3)
C4 0.024(5) 0.051(6) 0.030(5) 0.002(4) 0.001(4) 0.002(5)
C9 0.044(6) 0.042(6) 0.036(6) -0.005(5) -0.004(5) -0.002(4)
C1 0.033(5) 0.049(6) 0.024(5) -0.006(5) 0.003(4) -0.002(5)
C3 0.047(6) 0.066(8) 0.035(6) 0.000(6) -0.023(5) 0.011(6)
C10 0.055(6) 0.055(6) 0.032(6) -0.011(5) -0.009(5) 0.012(5)
C2 0.026(5) 0.083(8) 0.029(5) -0.008(6) -0.005(4) 0.005(5)
C6 0.031(6) 0.126(13) 0.026(6) 0.003(7) -0.006(4) 0.014(7)
C5 0.026(5) 0.144(14) 0.034(6) 0.002(8) -0.005(5) 0.018(7)
C8 0.019(4) 0.047(6) 0.032(5) -0.003(4) 0.000(4) -0.005(4)
C14 0.026(5) 0.050(6) 0.026(5) -0.002(4) 0.000(4) 0.012(4)
C11 0.023(5) 0.043(6) 0.036(6) -0.002(5) -0.001(4) 0.007(4)
O3 0.041(4) 0.047(5) 0.038(4) 0.002(3) -0.016(3) 0.006(3)
O2 0.031(4) 0.061(5) 0.034(4) 0.001(4) -0.005(3) 0.005(4)
Cl1 0.105(3) 0.089(3) 0.054(2) -0.016(2) 0.008(2) 0.037(3)
Cl2 0.061(2) 0.058(2) 0.119(4) 0.020(2) -0.007(2) -0.0072(17)
O4 0.032(4) 0.059(5) 0.021(3) 0.006(3) 0.002(3) 0.002(3)
C7 0.038(6) 0.048(6) 0.025(5) 0.005(4) -0.001(4) 0.004(5)
C12 0.060(7) 0.052(7) 0.028(5) 0.001(5) -0.002(5) -0.002(6)
C16 0.024(5) 0.047(7) 0.062(8) 0.017(6) -0.001(5) -0.003(5)
C13 0.071(8) 0.048(7) 0.026(5) -0.001(5) 0.000(5) -0.021(6)
C15 0.024(5) 0.049(6) 0.034(5) 0.000(5) 0.002(4) -0.009(4)
O5 0.041(4) 0.072(5) 0.021(3) 0.006(3) -0.003(3) 0.015(4)
C18 0.032(5) 0.044(6) 0.041(6) -0.005(6) 0.007(4) -0.005(5)
C17 0.030(5) 0.058(8) 0.043(6) 0.012(6) 0.001(5) -0.001(5)
C21 0.029(5) 0.056(7) 0.029(5) 0.000(5) -0.001(4) -0.007(5)
C19 0.022(5) 0.057(8) 0.084(10) 0.009(7) -0.005(6) -0.012(5)
O6 0.023(3) 0.055(5) 0.062(5) 0.013(4) 0.021(3) 0.000(3)
O7 0.031(4) 0.055(5) 0.059(5) 0.016(4) 0.006(3) -0.008(4)
C20 0.036(6) 0.053(8) 0.084(10) 0.014(7) -0.008(6) -0.001(6)

loop_
_atom_type_symbol
_atom_type_description
_atom_type_scat_dispersion_real
_atom_type_scat_dispersion_imag
_atom_type_scat_source
C C 0.0033 0.0016 'International Tables Vol C Tables 4.2.6.8 and 6.1.1.4'
H H 0.0000 0.0000 'International Tables Vol C Tables 4.2.6.8 and 6.1.1.4'
O O 0.0106 0.0060 'International Tables Vol C Tables 4.2.6.8 and 6.1.1.4'
P P 0.1023 0.0942 'International Tables Vol C Tables 4.2.6.8 and 6.1.1.4'
Cl Cl 0.1484 0.1585 'International Tables Vol C Tables 4.2.6.8 and 6.1.1.4'
Th Th -7.2400 8.8979 'International Tables Vol C Tables 4.2.6.8 and 6.1.1.4'

loop_
_geom_angle_atom_site_label_1
_geom_angle_atom_site_label_2
_geom_angle_atom_site_label_3
_geom_angle
_geom_angle_site_symmetry_1
_geom_angle_site_symmetry_3
O1 Th1 O5 125.5(2) . 1_556
O1 Th1 O6 142.5(3) . 4_557
O5 Th1 O6 79.3(3) 1_556 4_557
O1 Th1 O3 85.8(3) . 2_565
O5 Th1 O3 72.2(3) 1_556 2_565
O6 Th1 O3 75.4(3) 4_557 2_565
O1 Th1 O2 72.4(2) . 2_565
O5 Th1 O2 121.1(3) 1_556 2_565
O6 Th1 O2 70.4(2) 4_557 2_565
O3 Th1 O2 52.1(3) 2_565 2_565
O1 Th1 O7 153.9(3) . 4_557
O5 Th1 O7 71.1(3) 1_556 4_557
O6 Th1 O7 52.5(3) 4_557 4_557
O3 Th1 O7 120.1(3) 2_565 4_557
O2 Th1 O7 119.0(2) 2_565 4_557
O1 Th1 O4 73.4(2) . 1_556
O5 Th1 O4 52.3(2) 1_556 1_556
O6 Th1 O4 126.4(3) 4_557 1_556
O3 Th1 O4 69.5(2) 2_565 1_556
O2 Th1 O4 112.9(2) 2_565 1_556
O7 Th1 O4 117.1(3) 4_557 1_556
O1 Th1 Cl2 82.7(2) . .
O5 Th1 Cl2 87.9(2) 1_556 .
O6 Th1 Cl2 130.1(2) 4_557 .
O3 Th1 Cl2 144.80(19) 2_565 .
O2 Th1 Cl2 149.3(2) 2_565 .
O7 Th1 Cl2 77.7(2) 4_557 .
O4 Th1 Cl2 75.4(2) 1_556 .
O1 Th1 Cl1 85.3(2) . .
O5 Th1 Cl1 147.3(2) 1_556 .
O6 Th1 Cl1 81.1(2) 4_557 .
O3 Th1 Cl1 127.0(2) 2_565 .
O2 Th1 Cl1 75.4(2) 2_565 .
O7 Th1 Cl1 76.1(2) 4_557 .
O4 Th1 Cl1 152.5(2) 1_556 .
Cl2 Th1 Cl1 85.02(16) . .
O1 Th1 C21 161.4(3) . 4_557
O5 Th1 C21 72.7(3) 1_556 4_557
O6 Th1 C21 26.5(3) 4_557 4_557
O3 Th1 C21 97.7(3) 2_565 4_557
O2 Th1 C21 95.3(3) 2_565 4_557
O7 Th1 C21 26.1(3) 4_557 4_557
O4 Th1 C21 124.9(3) 1_556 4_557
Cl2 Th1 C21 103.7(3) . 4_557
Cl1 Th1 C21 78.1(2) . 4_557
O1 Th1 C14 76.7(3) . 2_565
O5 Th1 C14 96.9(3) 1_556 2_565
O6 Th1 C14 72.3(3) 4_557 2_565
O3 Th1 C14 25.8(3) 2_565 2_565
O2 Th1 C14 26.4(3) 2_565 2_565
O7 Th1 C14 124.6(3) 4_557 2_565
O4 Th1 C14 90.3(3) 1_556 2_565
Cl2 Th1 C14 157.6(2) . 2_565
Cl1 Th1 C14 101.7(2) . 2_565
C21 Th1 C14 98.6(3) 4_557 2_565
O1 Th1 C7 99.7(3) . 1_556
O5 Th1 C7 26.0(3) 1_556 1_556
O6 Th1 C7 103.3(3) 4_557 1_556
O3 Th1 C7 69.2(3) 2_565 1_556
O2 Th1 C7 121.0(3) 2_565 1_556
O7 Th1 C7 93.8(3) 4_557 1_556
O4 Th1 C7 26.3(3) 1_556 1_556
Cl2 Th1 C7 80.1(3) . 1_556
Cl1 Th1 C7 163.5(2) . 1_556
C21 Th1 C7 98.6(3) 4_557 1_556
C14 Th1 C7 94.7(3) 2_565 1_556
O1 P1 C15 109.2(5) . .
O1 P1 C1 109.7(5) . .
C15 P1 C1 109.5(5) . .
O1 P1 C8 111.0(5) . .
C15 P1 C8 108.6(5) . .
C1 P1 C8 108.8(5) . .
P1 O1 Th1 166.2(5) . .
C3 C4 C5 118.4(10) . .
C3 C4 C7 121.5(10) . .
C5 C4 C7 120.1(10) . .
C10 C9 C8 119.6(11) . .
C2 C1 C6 119.5(9) . .
C2 C1 P1 123.9(8) . .
C6 C1 P1 116.5(8) . .
C4 C3 C2 121.7(9) . .
C9 C10 C11 120.3(11) . .
C1 C2 C3 118.2(9) . .
C5 C6 C1 119.6(10) . .
C6 C5 C4 122.0(10) . .
C13 C8 C9 119.9(10) . .
C13 C8 P1 122.2(8) . .
C9 C8 P1 117.9(8) . .
O3 C14 O2 121.3(11) . .
O3 C14 C11 119.2(10) . .
O2 C14 C11 119.5(9) . .
O3 C14 Th1 60.7(6) . 2_565
O2 C14 Th1 60.8(6) . 2_565
C11 C14 Th1 172.9(7) . 2_565
C12 C11 C10 120.3(11) . .
C12 C11 C14 120.3(10) . .
C10 C11 C14 119.4(9) . .
C14 O3 Th1 93.5(7) . 2_565
C14 O2 Th1 92.8(6) . 2_565
C7 O4 Th1 91.6(6) . 1_554
O4 C7 O5 119.8(9) . .
O4 C7 C4 121.8(9) . .
O5 C7 C4 118.3(9) . .
O4 C7 Th1 62.1(5) . 1_554
O5 C7 Th1 57.8(5) . 1_554
C4 C7 Th1 175.9(8) . 1_554
C11 C12 C13 119.1(11) . .
C15 C16 C17 121.3(11) . .
C8 C13 C12 120.6(10) . .
C20 C15 C16 120.0(10) . .
C20 C15 P1 117.7(9) . .
C16 C15 P1 122.2(9) . .
C7 O5 Th1 96.2(6) . 1_554
C19 C18 C17 120.9(10) . .
C19 C18 C21 120.1(11) . .
C17 C18 C21 118.8(10) . .
C18 C17 C16 117.5(10) . .
O7 C21 O6 125.2(10) . .
O7 C21 C18 118.5(10) . .
O6 C21 C18 115.7(10) . .
O7 C21 Th1 63.4(5) . 4_457
O6 C21 Th1 61.9(5) . 4_457
C18 C21 Th1 175.3(7) . 4_457
C18 C19 C20 120.3(12) . .
C21 O6 Th1 91.6(6) . 4_457
C21 O7 Th1 90.5(6) . 4_457
C15 C20 C19 119.6(12) . .

loop_
_geom_bond_atom_site_label_1
_geom_bond_atom_site_label_2
_geom_bond_distance
_geom_bond_site_symmetry_2
Th1 O1 2.371(7) .
Th1 O5 2.472(7) 1_556
Th1 O6 2.499(6) 4_557
Th1 O3 2.509(8) 2_565
Th1 O2 2.509(8) 2_565
Th1 O7 2.532(8) 4_557
Th1 O4 2.568(7) 1_556
Th1 Cl2 2.744(4) .
Th1 Cl1 2.754(4) .
Th1 C21 2.831(10) 4_557
Th1 C14 2.871(11) 2_565
Th1 C7 2.905(11) 1_556
P1 O1 1.489(8) .
P1 C15 1.788(10) .
P1 C1 1.801(10) .
P1 C8 1.797(11) .
C4 C3 1.324(16) .
C4 C5 1.379(15) .
C4 C7 1.463(14) .
C9 C10 1.356(15) .
C9 C8 1.407(15) .
C1 C2 1.370(14) .
C1 C6 1.390(16) .
C3 C2 1.416(16) .
C10 C11 1.414(16) .
C6 C5 1.346(17) .
C8 C13 1.378(15) .
C14 O3 1.253(12) .
C14 O2 1.278(13) .
C14 C11 1.517(16) .
C14 Th1 2.871(11) 2_565
C11 C12 1.369(15) .
O3 Th1 2.509(8) 2_565
O2 Th1 2.509(8) 2_565
O4 C7 1.287(12) .
O4 Th1 2.568(7) 1_554
C7 O5 1.281(13) .
C7 Th1 2.905(11) 1_554
C12 C13 1.396(16) .
C16 C15 1.379(15) .
C16 C17 1.391(15) .
C15 C20 1.375(17) .
O5 Th1 2.472(7) 1_554
C18 C19 1.366(17) .
C18 C17 1.406(17) .
C18 C21 1.532(14) .
C21 O7 1.244(14) .
C21 O6 1.262(14) .
C21 Th1 2.831(10) 4_457
C19 C20 1.389(16) .
O6 Th1 2.499(6) 4_457
O7 Th1 2.532(8) 4_457
